data_7106025
loop_
_publ_author_name
'Christina Y. Tang'
'Jan Lednik'
'Dragoslav Vidovic'
'Amber L. Thompson'
'Simon Aldridge'

_publ_section_title
;
 Responses to unsaturation in iridium mono(N-heterocyclic carbene)
 complexes: synthesis and oligomerization of [LIr(H)2Cl] and [LIr(H)2]+
;
_journal_name_full Chem.Commun.
_journal_page_first 2523
_journal_paper_doi 10.1039/c0cc05431c
_journal_volume 47
_journal_year 2011
_chemical_formula_moiety 'C81 H114 Cl3 Ir3 N6'
_chemical_formula_sum 'C81 H114 Cl3 Ir3 N6'
_chemical_formula_weight 1854.85
_chemical_melting_point ?
_space_group_IT_number 14
_symmetry_cell_setting monoclinic
_symmetry_space_group_name_Hall '-P 2ybc'
_symmetry_space_group_name_H-M 'P 1 21/c 1'
_atom_sites_solution_hydrogens geom
_atom_sites_solution_primary direct
_audit_creation_date 10-10-22
_audit_creation_method CRYSTALS_ver_14.03
_cell_angle_alpha 90
_cell_angle_beta 98.7771(3)
_cell_angle_gamma 90
_cell_formula_units_Z 4
_cell_length_a 21.04520(10)
_cell_length_b 12.77400(10)
_cell_length_c 32.1598(2)
_cell_measurement_reflns_used 19648
_cell_measurement_temperature 150
_cell_measurement_theta_max 27
_cell_measurement_theta_min 5
_cell_volume 8544.32(9)
_computing_cell_refinement 'DENZO/SCALEPACK (Otwinowski & Minor, 1997)'
_computing_data_collection 'COLLECT (Nonius, 2001).'
_computing_data_reduction 'DENZO/SCALEPACK (Otwinowski & Minor, 1997)'
_computing_molecular_graphics 'CAMERON (Watkin et al., 1996)'
_computing_publication_material 'CRYSTALS (Betteridge et al., 2003)'
_computing_structure_refinement 'CRYSTALS (Betteridge et al., 2003)'
_computing_structure_solution 'SIR92 (Altomare et al., 1994)'
_diffrn_ambient_temperature 150
_diffrn_measured_fraction_theta_full 0.992
_diffrn_measured_fraction_theta_max 0.991
_diffrn_measurement_device Area
_diffrn_measurement_device_type 'Nonius KappaCCD'
_diffrn_measurement_method \w
_diffrn_radiation_monochromator graphite
_diffrn_radiation_type 'Mo K\a'
_diffrn_radiation_wavelength 0.71073
_diffrn_reflns_av_R_equivalents 0.060
_diffrn_reflns_limit_h_max 27
_diffrn_reflns_limit_h_min -27
_diffrn_reflns_limit_k_max 16
_diffrn_reflns_limit_k_min 0
_diffrn_reflns_limit_l_max 41
_diffrn_reflns_limit_l_min 0
_diffrn_reflns_number 19421
_diffrn_reflns_theta_full 26.665
_diffrn_reflns_theta_max 27.490
_diffrn_reflns_theta_min 5.101
_diffrn_standards_number 0
_exptl_absorpt_coefficient_mu 4.796
_exptl_absorpt_correction_T_max 0.87
_exptl_absorpt_correction_T_min 0.74
_exptl_absorpt_correction_type multi-scan
_exptl_absorpt_process_details 'DENZO/SCALEPACK (Otwinowski & Minor, 1997)'
_exptl_crystal_colour deep_red
_exptl_crystal_density_diffrn 1.442
_exptl_crystal_density_method 'not measured'
_exptl_crystal_description block
_exptl_crystal_F_000 3696
_exptl_crystal_size_max 0.060
_exptl_crystal_size_mid 0.040
_exptl_crystal_size_min 0.030
_platon_squeeze_details
;
The discrete Fourier transform of the void region were treated as
contributions to the A and B parts of the calculated structure factors.
;
_refine_diff_density_max 1.36
_refine_diff_density_min -0.77
_refine_ls_extinction_coef 38.135
_refine_ls_extinction_method 'Larson (1970), Equation 22'
_refine_ls_goodness_of_fit_ref 1.0550
_refine_ls_hydrogen_treatment none
_refine_ls_matrix_type full
_refine_ls_number_parameters 953
_refine_ls_number_reflns 10554
_refine_ls_number_restraints 540
_refine_ls_R_factor_all 0.0853
_refine_ls_R_factor_gt 0.0378
_refine_ls_shift/su_max 0.0285410
_refine_ls_shift/su_mean 1.9883391
_refine_ls_structure_factor_coef Fsqd
_refine_ls_weighting_details
;
Method= Modified Sheldrick
w=1/[\s^2^(F^2^) + ( 0.02P)^2^ + 6.03P]
,where P=(max(Fo^2^,0) + 2Fc^2^)/3
;
_refine_ls_weighting_scheme calc
_refine_ls_wR_factor_all 0.0784
_refine_ls_wR_factor_gt 0.0692
_refine_ls_wR_factor_ref 0.0664
_reflns_limit_h_max 27
_reflns_limit_h_min -27
_reflns_limit_k_max 16
_reflns_limit_k_min 0
_reflns_limit_l_max 41
_reflns_limit_l_min 0
_reflns_number_gt 12063
_reflns_number_total 19421
_reflns_threshold_expression I>2.0\s(I)
_oxford_diffrn_Wilson_B_factor 1.63
_oxford_diffrn_Wilson_scale 750.83
_oxford_refine_ls_r_factor_ref 0.0316
_oxford_refine_ls_scale 0.046896(3)
_oxford_reflns_number_all 19421
_oxford_reflns_threshold_expression_ref I>3.0\s(I)
_oxford_structure_analysis_title '3052018 006ct09'
_cod_data_source_file C0CC05431C.TXT
_cod_data_source_block 2
_cod_depositor_comments
;
The following automatic conversions were performed:

'_chemical_melting_point' value 'not measured' was changed to '?' -
the value is undefined or not given.

Automatic conversion script
Id: cif_fix_values 1569 2011-02-09 13:29:24Z adriana 

The following automatic conversions were performed:

'_symmetry_cell_setting' value 'Monoclinic' changed to 'monoclinic'
according to the built-in table from CIF Core dictionary named
'cif_core.dic' version 2.4.1 from 2010-06-29.

Automatic conversion script
Id: cif_fix_values 1646 2011-03-28 12:23:43Z adriana 
;
_cod_original_sg_symbol_H-M 'P 1 21/c 1 '
_cod_database_code 7106025

loop_
_symmetry_equiv_pos_as_xyz
x,y,z
-x,-y,-z
-x,y+1/2,-z+1/2
x,-y+1/2,z+1/2

loop_
_atom_site_label
_atom_site_type_symbol
_atom_site_fract_x
_atom_site_fract_y
_atom_site_fract_z
_atom_site_U_iso_or_equiv
_atom_site_occupancy
_atom_site_adp_type
_atom_site_refinement_flags_posn
_atom_site_refinement_flags_adp
_atom_site_refinement_flags_occupancy
_atom_site_disorder_assembly
_atom_site_disorder_group
_oxford_atom_site_special_shape
_atom_site_attached_hydrogens
Ir1 Ir 0.296952(11) 0.197795(18) 0.638656(8) 0.0200 1.0000 Uani . . . . . . .
Ir2 Ir 0.204900(11) 0.287929(19) 0.679096(8) 0.0229 1.0000 Uani . . . . . . .
Cl3 Cl 0.18904(7) 0.24753(12) 0.59943(5) 0.0274 1.0000 Uani . . . . . . .
Ir4 Ir 0.285735(12) 0.277802(19) 0.559271(8) 0.0243 1.0000 Uani . . . . . . .
Cl5 Cl 0.29797(8) 0.08372(12) 0.57802(5) 0.0305 1.0000 Uani . . . . . . .
C6 C 0.2454(3) 0.3023(5) 0.50096(19) 0.0264 1.0000 Uani . . . . . . .
N7 N 0.2004(2) 0.2417(4) 0.47605(16) 0.0239 1.0000 Uani . . . . . . .
C8 C 0.1786(3) 0.2902(5) 0.4381(2) 0.0335 1.0000 Uani . . . . . . .
C9 C 0.2108(3) 0.3826(5) 0.4381(2) 0.0357 1.0000 Uani . . . . . . .
N10 N 0.2514(2) 0.3891(4) 0.47653(17) 0.0270 1.0000 Uani . . . . . . .
C11 C 0.2989(3) 0.4720(5) 0.4841(2) 0.0277 1.0000 Uani . . . . . . .
C12 C 0.3577(3) 0.4572(5) 0.4692(2) 0.0341 1.0000 Uani . . . . . . .
C13 C 0.3750(4) 0.3539(6) 0.4502(2) 0.0494 1.0000 Uani . . . . . . .
C14 C 0.4438(4) 0.3184(6) 0.4685(3) 0.0743 1.0000 Uani . . . . . . .
C15 C 0.3644(5) 0.3597(7) 0.4020(3) 0.0766 1.0000 Uani . . . . . . .
C16 C 0.3993(4) 0.5419(6) 0.4713(2) 0.0436 1.0000 Uani . . . . . . .
C17 C 0.3838(4) 0.6353(6) 0.4875(2) 0.0461 1.0000 Uani . . . . . . .
C18 C 0.3269(3) 0.6470(5) 0.5026(2) 0.0411 1.0000 Uani . . . . . . .
C19 C 0.2836(2) 0.5658(5) 0.50228(18) 0.0345 1.0000 Uani D . . . . . .
C23 C 0.1803(3) 0.1377(5) 0.48490(19) 0.0253 1.0000 Uani . . . . . . .
C24 C 0.2213(3) 0.0540(5) 0.4800(2) 0.0322 1.0000 Uani . . . . . . .
C25 C 0.2874(3) 0.0715(6) 0.4663(2) 0.0414 1.0000 Uani . . . . . . .
C26 C 0.3341(4) -0.0199(6) 0.4795(2) 0.0555 1.0000 Uani . . . . . . .
C27 C 0.2792(4) 0.0836(6) 0.4178(2) 0.0599 1.0000 Uani . . . . . . .
C28 C 0.1996(4) -0.0473(5) 0.4859(2) 0.0473 1.0000 Uani . . . . . . .
C29 C 0.1394(4) -0.0636(6) 0.4967(2) 0.0520 1.0000 Uani . . . . . . .
C30 C 0.0996(3) 0.0198(5) 0.5008(2) 0.0410 1.0000 Uani . . . . . . .
C31 C 0.1184(3) 0.1228(5) 0.4949(2) 0.0309 1.0000 Uani . . . . . . .
C32 C 0.0719(3) 0.2117(5) 0.4978(2) 0.0349 1.0000 Uani . . . . . . .
C33 C 0.0363(3) 0.2027(5) 0.5361(2) 0.0398 1.0000 Uani . . . . . . .
C34 C 0.0221(3) 0.2171(6) 0.4580(2) 0.0526 1.0000 Uani . . . . . . .
Cl35 Cl 0.23679(8) 0.09539(12) 0.68349(5) 0.0313 1.0000 Uani . . . . . . .
C36 C 0.1159(3) 0.3067(5) 0.6898(2) 0.0259 1.0000 Uani . . . . . . .
N37 N 0.0745(2) 0.2332(4) 0.70191(16) 0.0282 1.0000 Uani . . . . . . .
C38 C 0.0146(3) 0.2773(5) 0.7040(2) 0.0409 1.0000 Uani . . . . . . .
C39 C 0.0172(3) 0.3772(5) 0.6933(2) 0.0402 1.0000 Uani . . . . . . .
N40 N 0.0795(2) 0.3950(4) 0.68485(17) 0.0298 1.0000 Uani . . . . . . .
C41 C 0.0998(3) 0.4984(5) 0.6742(2) 0.0276 1.0000 Uani . . . . . . .
C42 C 0.0817(3) 0.5346(5) 0.6336(2) 0.0283 1.0000 Uani . . . . . . .
C43 C 0.0462(3) 0.4682(5) 0.5991(2) 0.0375 1.0000 Uani . . . . . . .
C44 C -0.0254(3) 0.4930(6) 0.5906(3) 0.0576 1.0000 Uani . . . . . . .
C45 C 0.0755(4) 0.4746(5) 0.5584(2) 0.0502 1.0000 Uani . . . . . . .
C46 C 0.0988(3) 0.6375(5) 0.6257(2) 0.0354 1.0000 Uani . . . . . . .
C47 C 0.1331(3) 0.6982(5) 0.6563(3) 0.0413 1.0000 Uani . . . . . . .
C48 C 0.1508(3) 0.6598(5) 0.6965(2) 0.0367 1.0000 Uani . . . . . . .
C49 C 0.1336(3) 0.5582(5) 0.7070(2) 0.0302 1.0000 Uani . . . . . . .
C50 C 0.1506(3) 0.5180(5) 0.7516(2) 0.0394 1.0000 Uani . . . . . . .
C51 C 0.1008(4) 0.5509(7) 0.7787(3) 0.0714 1.0000 Uani . . . . . . .
C52 C 0.2173(4) 0.5491(7) 0.7727(3) 0.0663 1.0000 Uani . . . . . . .
C53 C 0.0906(3) 0.1290(5) 0.7186(2) 0.0315 1.0000 Uani . . . . . . .
C54 C 0.0843(3) 0.0446(5) 0.6899(2) 0.0292 1.0000 Uani . . . . . . .
C55 C 0.0657(3) 0.0587(5) 0.6435(2) 0.0346 1.0000 Uani . . . . . . .
C56 C 0.0982(4) -0.0176(5) 0.6173(2) 0.0481 1.0000 Uani . . . . . . .
C57 C -0.0079(4) 0.0515(7) 0.6321(3) 0.0646 1.0000 Uani . . . . . . .
C59 C 0.0966(3) -0.0543(5) 0.7090(3) 0.0404 1.0000 Uani . . . . . . .
C60 C 0.1148(3) -0.0676(6) 0.7514(3) 0.0409 1.0000 Uani . . . . . . .
C61 C 0.1200(3) 0.0168(6) 0.7771(2) 0.0403 1.0000 Uani . . . . . . .
C62 C 0.1071(3) 0.1181(5) 0.76175(19) 0.0417 1.0000 Uani D . . . . . .
C66 C 0.3845(3) 0.1677(5) 0.66916(19) 0.0200 1.0000 Uani . . . . . . .
N67 N 0.4197(2) 0.0779(4) 0.66983(16) 0.0213 1.0000 Uani . . . . . . .
C68 C 0.4773(3) 0.0883(5) 0.6966(2) 0.0279 1.0000 Uani . . . . . . .
C69 C 0.4797(3) 0.1846(5) 0.7126(2) 0.0303 1.0000 Uani . . . . . . .
N70 N 0.4225(2) 0.2339(4) 0.69529(16) 0.0218 1.0000 Uani . . . . . . .
C71 C 0.4076(3) 0.3394(5) 0.7080(2) 0.0267 1.0000 Uani . . . . . . .
C72 C 0.3888(3) 0.3524(5) 0.74790(17) 0.0329 1.0000 Uani D . . . . . .
C76 C 0.3750(3) 0.4514(6) 0.7594(2) 0.0420 1.0000 Uani . . . . . . .
C77 C 0.3803(3) 0.5344(6) 0.7329(3) 0.0507 1.0000 Uani . . . . . . .
C78 C 0.4014(3) 0.5206(5) 0.6947(3) 0.0442 1.0000 Uani . . . . . . .
C79 C 0.4163(3) 0.4227(5) 0.6811(2) 0.0311 1.0000 Uani . . . . . . .
C80 C 0.4450(3) 0.4064(5) 0.6407(2) 0.0381 1.0000 Uani . . . . . . .
C81 C 0.5193(4) 0.4040(7) 0.6516(3) 0.0679 1.0000 Uani . . . . . . .
C82 C 0.4235(4) 0.4888(6) 0.6070(2) 0.0617 1.0000 Uani . . . . . . .
C83 C 0.4126(3) -0.0122(5) 0.6421(2) 0.0314 1.0000 Uani . . . . . . .
C84 C 0.4476(3) -0.0094(5) 0.6077(2) 0.0494 1.0000 Uani D . . . . . .
C89 C 0.4460(4) -0.1009(7) 0.5835(2) 0.0571 1.0000 Uani . . . . . . .
C90 C 0.4127(4) -0.1834(7) 0.5927(3) 0.0608 1.0000 Uani . . . . . . .
C91 C 0.3793(4) -0.1873(6) 0.6255(3) 0.0520 1.0000 Uani . . . . . . .
C92 C 0.3778(3) -0.0996(5) 0.65217(19) 0.0414 1.0000 Uani D . . . . . .
C110 C 0.3913(5) 0.2582(5) 0.7779(2) 0.0400 0.56(3) Uani D . P 1 1 . .
C111 C 0.3255(5) 0.2435(16) 0.7929(5) 0.0458 0.56(3) Uani D . P 1 1 . .
C112 C 0.4441(6) 0.2746(13) 0.8160(4) 0.0410 0.56(3) Uani D . P 1 1 . .
C115 C 0.3811(6) 0.2661(7) 0.7797(3) 0.0423 0.44(3) Uani D . P 1 2 . .
C116 C 0.3272(8) 0.295(2) 0.8052(6) 0.0579 0.44(3) Uani D . P 1 2 . .
C117 C 0.4449(8) 0.2497(18) 0.8097(5) 0.0437 0.44(3) Uani D . P 1 2 . .
C120 C 0.1068(4) 0.2139(4) 0.79036(18) 0.0564 0.73(4) Uani D . P 1 3 . .
C121 C 0.0551(6) 0.2007(12) 0.8194(5) 0.0634 0.73(4) Uani D . P 1 3 . .
C122 C 0.1737(5) 0.2284(14) 0.8171(5) 0.0660 0.73(4) Uani D . P 1 3 . .
C125 C 0.1140(10) 0.2112(9) 0.7919(4) 0.0457 0.27(4) Uani D . P 1 4 . .
C126 C 0.0500(12) 0.231(3) 0.8088(9) 0.0473 0.27(4) Uani D . P 1 4 . .
C127 C 0.1685(13) 0.191(3) 0.8289(8) 0.0464 0.27(4) Uani D . P 1 4 . .
C130 C 0.2213(4) 0.5748(9) 0.5214(4) 0.0409 0.55(5) Uani D . P 2 1 . .
C131 C 0.2363(8) 0.616(2) 0.5671(5) 0.0409 0.55(5) Uani D . P 2 1 . .
C132 C 0.1739(6) 0.6489(18) 0.4947(9) 0.0476 0.55(5) Uani D . P 2 1 . .
C135 C 0.2186(4) 0.5818(10) 0.5169(5) 0.0396 0.45(5) Uani D . P 2 2 . .
C136 C 0.2265(10) 0.651(2) 0.5568(9) 0.0416 0.45(5) Uani D . P 2 2 . .
C137 C 0.1708(6) 0.633(2) 0.4816(9) 0.0451 0.45(5) Uani D . P 2 2 . .
C140 C 0.3477(3) -0.0972(5) 0.69277(19) 0.0487 0.8700 Uani D . . 3 1 . .
C141 C 0.3944(4) -0.1457(8) 0.7295(2) 0.0545 0.8700 Uani D . . 3 1 . .
C142 C 0.2833(4) -0.1581(8) 0.6864(3) 0.0667 0.8700 Uani D . . 3 1 . .
C145 C 0.3382(16) -0.114(3) 0.6877(8) 0.0420 0.1300 Uani D . . 3 2 . .
C146 C 0.379(3) -0.171(5) 0.7253(8) 0.0440 0.1300 Uani D . . 3 2 . .
C147 C 0.2771(18) -0.179(5) 0.6721(17) 0.0444 0.1300 Uani D . . 3 2 . .
C150 C 0.4919(13) 0.067(2) 0.5892(13) 0.0469 0.13(3) Uani D . P 3 3 . .
C151 C 0.5623(9) 0.028(5) 0.599(2) 0.0440 0.13(3) Uani D . P 3 3 . .
C152 C 0.471(3) 0.076(5) 0.5411(13) 0.0482 0.13(3) Uani D . P 3 3 . .
C155 C 0.4859(3) 0.0886(6) 0.5993(2) 0.0543 0.87(3) Uani D . P 3 4 . .
C156 C 0.5593(3) 0.0677(11) 0.6113(3) 0.0675 0.87(3) Uani D . P 3 4 . .
C157 C 0.4704(4) 0.1200(10) 0.5528(3) 0.0605 0.87(3) Uani D . P 3 4 . .
H81 H 0.1477 0.2632 0.4170 0.0413 1.0000 Uiso R . . . . . .
H91 H 0.2069 0.4333 0.4169 0.0412 1.0000 Uiso R . . . . . .
H131 H 0.3456 0.3007 0.4580 0.0593 1.0000 Uiso R . . . . . .
H141 H 0.4531 0.2501 0.4578 0.1130 1.0000 Uiso R . . . . . .
H142 H 0.4473 0.3162 0.4988 0.1130 1.0000 Uiso R . . . . . .
H143 H 0.4736 0.3691 0.4602 0.1130 1.0000 Uiso R . . . . . .
H153 H 0.3733 0.2928 0.3906 0.1110 1.0000 Uiso R . . . . . .
H152 H 0.3936 0.4115 0.3936 0.1111 1.0000 Uiso R . . . . . .
H151 H 0.3206 0.3790 0.3910 0.1110 1.0000 Uiso R . . . . . .
H161 H 0.4385 0.5341 0.4615 0.0544 1.0000 Uiso R . . . . . .
H171 H 0.4116 0.6920 0.4882 0.0610 1.0000 Uiso R . . . . . .
H181 H 0.3167 0.7114 0.5137 0.0481 1.0000 Uiso R . . . . . .
H251 H 0.3064 0.1358 0.4801 0.0551 1.0000 Uiso R . . . . . .
H261 H 0.3766 -0.0014 0.4744 0.0790 1.0000 Uiso R . . . . . .
H262 H 0.3354 -0.0337 0.5091 0.0790 1.0000 Uiso R . . . . . .
H263 H 0.3197 -0.0819 0.4633 0.0791 1.0000 Uiso R . . . . . .
H273 H 0.3205 0.0971 0.4091 0.0879 1.0000 Uiso R . . . . . .
H272 H 0.2517 0.1418 0.4094 0.0881 1.0000 Uiso R . . . . . .
H271 H 0.2613 0.0209 0.4041 0.0879 1.0000 Uiso R . . . . . .
H281 H 0.2260 -0.1038 0.4822 0.0503 1.0000 Uiso R . . . . . .
H291 H 0.1255 -0.1312 0.5021 0.0561 1.0000 Uiso R . . . . . .
H301 H 0.0586 0.0070 0.5073 0.0444 1.0000 Uiso R . . . . . .
H321 H 0.0967 0.2774 0.5012 0.0431 1.0000 Uiso R . . . . . .
H331 H 0.0097 0.2634 0.5377 0.0600 1.0000 Uiso R . . . . . .
H332 H 0.0674 0.1975 0.5616 0.0602 1.0000 Uiso R . . . . . .
H333 H 0.0094 0.1409 0.5331 0.0599 1.0000 Uiso R . . . . . .
H343 H -0.0091 0.2705 0.4608 0.0801 1.0000 Uiso R . . . . . .
H342 H 0.0004 0.1510 0.4541 0.0802 1.0000 Uiso R . . . . . .
H341 H 0.0423 0.2316 0.4334 0.0799 1.0000 Uiso R . . . . . .
H381 H -0.0208 0.2414 0.7118 0.0473 1.0000 Uiso R . . . . . .
H391 H -0.0154 0.4273 0.6921 0.0502 1.0000 Uiso R . . . . . .
H431 H 0.0500 0.3951 0.6085 0.0479 1.0000 Uiso R . . . . . .
H443 H -0.0472 0.4474 0.5694 0.0848 1.0000 Uiso R . . . . . .
H442 H -0.0438 0.4854 0.6160 0.0852 1.0000 Uiso R . . . . . .
H441 H -0.0304 0.5639 0.5807 0.0852 1.0000 Uiso R . . . . . .
H453 H 0.0536 0.4273 0.5376 0.0741 1.0000 Uiso R . . . . . .
H452 H 0.0715 0.5446 0.5476 0.0743 1.0000 Uiso R . . . . . .
H451 H 0.1205 0.4561 0.5638 0.0740 1.0000 Uiso R . . . . . .
H461 H 0.0861 0.6633 0.5991 0.0622 1.0000 Uiso R . . . . . .
H471 H 0.1441 0.7670 0.6501 0.0663 1.0000 Uiso R . . . . . .
H481 H 0.1750 0.7003 0.7169 0.0600 1.0000 Uiso R . . . . . .
H501 H 0.1507 0.4414 0.7506 0.0524 1.0000 Uiso R . . . . . .
H513 H 0.1123 0.5239 0.8068 0.1060 1.0000 Uiso R . . . . . .
H512 H 0.0995 0.6261 0.7799 0.1060 1.0000 Uiso R . . . . . .
H511 H 0.0590 0.5245 0.7667 0.1061 1.0000 Uiso R . . . . . .
H523 H 0.2276 0.5132 0.7995 0.1019 1.0000 Uiso R . . . . . .
H522 H 0.2175 0.6236 0.7773 0.1021 1.0000 Uiso R . . . . . .
H521 H 0.2478 0.5306 0.7542 0.1020 1.0000 Uiso R . . . . . .
H551 H 0.0779 0.1307 0.6365 0.0461 1.0000 Uiso R . . . . . .
H561 H 0.0899 0.0037 0.5882 0.0731 1.0000 Uiso R . . . . . .
H562 H 0.0804 -0.0858 0.6205 0.0729 1.0000 Uiso R . . . . . .
H563 H 0.1441 -0.0190 0.6272 0.0731 1.0000 Uiso R . . . . . .
H573 H -0.0191 0.0572 0.6020 0.0970 1.0000 Uiso R . . . . . .
H572 H -0.0281 0.1074 0.6455 0.0971 1.0000 Uiso R . . . . . .
H571 H -0.0214 -0.0159 0.6413 0.0970 1.0000 Uiso R . . . . . .
H591 H 0.0918 -0.1130 0.6913 0.0491 1.0000 Uiso R . . . . . .
H601 H 0.1225 -0.1354 0.7625 0.0499 1.0000 Uiso R . . . . . .
H611 H 0.1332 0.0071 0.8060 0.0531 1.0000 Uiso R . . . . . .
H681 H 0.5083 0.0359 0.7018 0.0341 1.0000 Uiso R . . . . . .
H691 H 0.5127 0.2142 0.7314 0.0394 1.0000 Uiso R . . . . . .
H761 H 0.3616 0.4628 0.7852 0.0524 1.0000 Uiso R . . . . . .
H771 H 0.3699 0.6016 0.7410 0.0603 1.0000 Uiso R . . . . . .
H781 H 0.4056 0.5784 0.6772 0.0540 1.0000 Uiso R . . . . . .
H801 H 0.4316 0.3375 0.6295 0.0519 1.0000 Uiso R . . . . . .
H811 H 0.5376 0.3873 0.6269 0.0989 1.0000 Uiso R . . . . . .
H812 H 0.5342 0.4716 0.6617 0.0991 1.0000 Uiso R . . . . . .
H813 H 0.5322 0.3524 0.6730 0.0991 1.0000 Uiso R . . . . . .
H823 H 0.4401 0.4704 0.5816 0.0961 1.0000 Uiso R . . . . . .
H822 H 0.4403 0.5557 0.6170 0.0959 1.0000 Uiso R . . . . . .
H821 H 0.3771 0.4919 0.6017 0.0957 1.0000 Uiso R . . . . . .
H891 H 0.4707 -0.1019 0.5609 0.0622 1.0000 Uiso R . . . . . .
H901 H 0.4117 -0.2417 0.5749 0.0665 1.0000 Uiso R . . . . . .
H911 H 0.3566 -0.2474 0.6309 0.0602 1.0000 Uiso R . . . . . .
H1101 H 0.3969 0.1918 0.7633 0.0510 0.56(3) Uiso R . P 1 1 . .
H1113 H 0.3230 0.1744 0.8050 0.0742 0.56(3) Uiso R . P 1 1 . .
H1112 H 0.3234 0.2963 0.8142 0.0748 0.56(3) Uiso R . P 1 1 . .
H1111 H 0.2910 0.2528 0.7692 0.0743 0.56(3) Uiso R . P 1 1 . .
H1121 H 0.4465 0.2144 0.8341 0.0681 0.56(3) Uiso R . P 1 1 . .
H1122 H 0.4346 0.3364 0.8313 0.0681 0.56(3) Uiso R . P 1 1 . .
H1123 H 0.4842 0.2830 0.8053 0.0679 0.56(3) Uiso R . P 1 1 . .
H1151 H 0.3661 0.1995 0.7655 0.0448 0.44(3) Uiso R . P 1 2 . .
H1161 H 0.3168 0.2401 0.8238 0.0671 0.44(3) Uiso R . P 1 2 . .
H1162 H 0.3440 0.3550 0.8217 0.0671 0.44(3) Uiso R . P 1 2 . .
H1163 H 0.2888 0.3156 0.7862 0.0670 0.44(3) Uiso R . P 1 2 . .
H1173 H 0.4371 0.2058 0.8325 0.0561 0.44(3) Uiso R . P 1 2 . .
H1172 H 0.4624 0.3154 0.8204 0.0562 0.44(3) Uiso R . P 1 2 . .
H1171 H 0.4749 0.2161 0.7944 0.0560 0.44(3) Uiso R . P 1 2 . .
H1201 H 0.0984 0.2781 0.7738 0.0681 0.73(4) Uiso R . P 1 3 . .
H1213 H 0.0593 0.2571 0.8396 0.0931 0.73(4) Uiso R . P 1 3 . .
H1212 H 0.0616 0.1340 0.8337 0.0930 0.73(4) Uiso R . P 1 3 . .
H1211 H 0.0139 0.2026 0.8011 0.0931 0.73(4) Uiso R . P 1 3 . .
H1221 H 0.1682 0.2682 0.8413 0.0961 0.73(4) Uiso R . P 1 3 . .
H1222 H 0.1912 0.1603 0.8250 0.0963 0.73(4) Uiso R . P 1 3 . .
H1223 H 0.2030 0.2639 0.8023 0.0959 0.73(4) Uiso R . P 1 3 . .
H1251 H 0.1273 0.2742 0.7782 0.0559 0.27(4) Uiso R . P 1 4 . .
H1263 H 0.0405 0.3042 0.8061 0.0710 0.27(4) Uiso R . P 1 4 . .
H1262 H 0.0554 0.2098 0.8379 0.0711 0.27(4) Uiso R . P 1 4 . .
H1261 H 0.0164 0.1903 0.7923 0.0710 0.27(4) Uiso R . P 1 4 . .
H1273 H 0.1696 0.2422 0.8507 0.0721 0.27(4) Uiso R . P 1 4 . .
H1272 H 0.1590 0.1231 0.8398 0.0720 0.27(4) Uiso R . P 1 4 . .
H1271 H 0.2096 0.1883 0.8191 0.0720 0.27(4) Uiso R . P 1 4 . .
H1301 H 0.2017 0.5049 0.5213 0.0502 0.55(5) Uiso R . P 2 1 . .
H1311 H 0.1970 0.6231 0.5786 0.0630 0.55(5) Uiso R . P 2 1 . .
H1312 H 0.2575 0.6833 0.5676 0.0630 0.55(5) Uiso R . P 2 1 . .
H1313 H 0.2637 0.5664 0.5836 0.0631 0.55(5) Uiso R . P 2 1 . .
H1323 H 0.1391 0.6629 0.5101 0.0690 0.55(5) Uiso R . P 2 1 . .
H1322 H 0.1962 0.7128 0.4898 0.0690 0.55(5) Uiso R . P 2 1 . .
H1321 H 0.1579 0.6165 0.4682 0.0691 0.55(5) Uiso R . P 2 1 . .
H1351 H 0.2010 0.5130 0.5228 0.0473 0.45(5) Uiso R . P 2 2 . .
H1363 H 0.1857 0.6583 0.5665 0.0611 0.45(5) Uiso R . P 2 2 . .
H1362 H 0.2564 0.6174 0.5781 0.0612 0.45(5) Uiso R . P 2 2 . .
H1361 H 0.2424 0.7194 0.5513 0.0611 0.45(5) Uiso R . P 2 2 . .
H1371 H 0.1296 0.6397 0.4908 0.0630 0.45(5) Uiso R . P 2 2 . .
H1372 H 0.1879 0.7014 0.4763 0.0629 0.45(5) Uiso R . P 2 2 . .
H1373 H 0.1669 0.5920 0.4562 0.0630 0.45(5) Uiso R . P 2 2 . .
H1401 H 0.3400 -0.0239 0.6998 0.0550 0.8700 Uiso R . . 3 1 . .
H1411 H 0.3758 -0.1411 0.7553 0.0710 0.8700 Uiso R . . 3 1 . .
H1412 H 0.4340 -0.1063 0.7324 0.0709 0.8700 Uiso R . . 3 1 . .
H1413 H 0.4020 -0.2179 0.7226 0.0710 0.8700 Uiso R . . 3 1 . .
H1423 H 0.2631 -0.1435 0.7109 0.0817 0.8700 Uiso R . . 3 1 . .
H1422 H 0.2921 -0.2325 0.6851 0.0821 0.8700 Uiso R . . 3 1 . .
H1421 H 0.2565 -0.1344 0.6612 0.0821 0.8700 Uiso R . . 3 1 . .
H1451 H 0.3271 -0.0445 0.6972 0.0451 0.1300 Uiso R . . 3 2 . .
H1463 H 0.3542 -0.1807 0.7480 0.0541 0.1300 Uiso R . . 3 2 . .
H1462 H 0.4158 -0.1280 0.7350 0.0541 0.1300 Uiso R . . 3 2 . .
H1461 H 0.3921 -0.2371 0.7156 0.0539 0.1300 Uiso R . . 3 2 . .
H1471 H 0.2538 -0.1862 0.6956 0.0680 0.1300 Uiso R . . 3 2 . .
H1472 H 0.2881 -0.2471 0.6624 0.0680 0.1300 Uiso R . . 3 2 . .
H1473 H 0.2509 -0.1422 0.6495 0.0681 0.1300 Uiso R . . 3 2 . .
H1501 H 0.4925 0.1336 0.6039 0.0641 0.13(3) Uiso R . P 3 3 . .
H1513 H 0.5933 0.0771 0.5882 0.0780 0.13(3) Uiso R . P 3 3 . .
H1512 H 0.5739 0.0170 0.6298 0.0780 0.13(3) Uiso R . P 3 3 . .
H1511 H 0.5604 -0.0401 0.5834 0.0780 0.13(3) Uiso R . P 3 3 . .
H1523 H 0.4656 0.1496 0.5358 0.0811 0.13(3) Uiso R . P 3 3 . .
H1522 H 0.5043 0.0494 0.5265 0.0810 0.13(3) Uiso R . P 3 3 . .
H1521 H 0.4315 0.0400 0.5316 0.0810 0.13(3) Uiso R . P 3 3 . .
H1551 H 0.4735 0.1467 0.6162 0.0661 0.87(3) Uiso R . P 3 4 . .
H1561 H 0.5819 0.1242 0.6004 0.0942 0.87(3) Uiso R . P 3 4 . .
H1562 H 0.5707 0.0629 0.6413 0.0940 0.87(3) Uiso R . P 3 4 . .
H1563 H 0.5680 0.0024 0.5984 0.0942 0.87(3) Uiso R . P 3 4 . .
H1573 H 0.4934 0.1834 0.5489 0.0880 0.87(3) Uiso R . P 3 4 . .
H1572 H 0.4840 0.0644 0.5359 0.0882 0.87(3) Uiso R . P 3 4 . .
H1571 H 0.4248 0.1310 0.5455 0.0878 0.87(3) Uiso R . P 3 4 . .
H42 H 0.2741 0.3828 0.5654 0.1035 1.0000 Uiso R . . . . . .
H12 H 0.2911 0.2994 0.6738 0.0600 1.0000 Uiso R . . . . . .
H22 H 0.2041 0.4232 0.6822 0.0500 1.0000 Uiso R . . . . . .
H21 H 0.2178 0.3210 0.7160 0.0500 1.0000 Uiso R . . . . . .
H11 H 0.3260 0.2907 0.6139 0.0500 1.0000 Uiso R . . . . . .
H41 H 0.3304 0.2785 0.5366 0.0500 1.0000 Uiso R . . . . . .

loop_
_atom_site_aniso_label
_atom_site_aniso_U_11
_atom_site_aniso_U_22
_atom_site_aniso_U_33
_atom_site_aniso_U_23
_atom_site_aniso_U_13
_atom_site_aniso_U_12
Ir1 0.01765(13) 0.02193(14) 0.02011(15) 0.00057(12) 0.00182(11) 0.00136(11)
Ir2 0.02058(14) 0.02379(15) 0.02493(15) -0.00070(12) 0.00516(12) 0.00166(11)
Cl3 0.0195(8) 0.0372(9) 0.0248(9) 0.0018(8) 0.0007(7) 0.0010(7)
Ir4 0.02321(14) 0.02786(15) 0.02148(15) 0.00184(12) 0.00223(11) 0.00029(12)
Cl5 0.0329(9) 0.0297(9) 0.0276(10) -0.0054(8) 0.0002(8) 0.0065(8)
C6 0.029(4) 0.029(4) 0.022(4) -0.002(3) 0.005(3) 0.004(3)
N7 0.029(3) 0.023(3) 0.018(3) 0.000(3) -0.001(3) -0.002(2)
C8 0.034(4) 0.044(5) 0.020(4) 0.001(4) -0.006(3) -0.010(4)
C9 0.045(5) 0.037(4) 0.022(4) 0.007(4) -0.006(4) 0.002(4)
N10 0.027(3) 0.029(3) 0.024(3) 0.004(3) 0.001(3) -0.003(3)
C11 0.028(4) 0.029(4) 0.024(4) 0.003(3) -0.004(3) -0.009(3)
C12 0.043(5) 0.037(4) 0.023(4) 0.008(3) 0.011(4) -0.007(4)
C13 0.047(5) 0.052(5) 0.055(6) -0.011(4) 0.027(5) -0.011(4)
C14 0.067(6) 0.064(6) 0.099(8) 0.005(5) 0.035(6) 0.015(5)
C15 0.095(7) 0.086(7) 0.056(7) -0.026(5) 0.037(6) -0.017(6)
C16 0.042(5) 0.053(5) 0.038(5) 0.001(4) 0.013(4) -0.004(4)
C17 0.042(5) 0.044(5) 0.051(5) 0.002(4) 0.003(4) -0.017(4)
C18 0.046(5) 0.031(4) 0.046(5) -0.003(4) 0.003(4) -0.007(4)
C19 0.029(3) 0.029(3) 0.043(4) 0.002(3) -0.004(3) -0.001(3)
C23 0.033(4) 0.020(4) 0.021(4) 0.004(3) -0.001(3) -0.001(3)
C24 0.041(4) 0.031(4) 0.024(4) 0.000(3) 0.002(4) 0.000(3)
C25 0.040(5) 0.043(4) 0.042(5) 0.002(4) 0.011(4) 0.002(4)
C26 0.049(5) 0.064(5) 0.056(6) 0.006(5) 0.017(5) 0.021(4)
C27 0.063(6) 0.076(6) 0.047(6) 0.014(5) 0.031(5) 0.019(5)
C28 0.057(4) 0.029(3) 0.056(4) -0.009(3) 0.012(3) 0.011(3)
C29 0.070(4) 0.027(3) 0.056(4) -0.004(3) 0.000(3) -0.007(3)
C30 0.037(3) 0.033(3) 0.051(4) -0.003(3) 0.000(3) -0.002(3)
C31 0.032(4) 0.024(4) 0.035(5) 0.002(3) 0.000(4) -0.003(3)
C32 0.028(4) 0.034(4) 0.040(5) 0.002(4) -0.002(3) -0.005(3)
C33 0.036(4) 0.036(4) 0.046(5) -0.004(4) 0.002(4) 0.002(3)
C34 0.040(5) 0.060(5) 0.054(6) 0.006(4) -0.004(4) 0.003(4)
Cl35 0.0294(9) 0.0284(9) 0.0379(11) 0.0101(8) 0.0107(9) 0.0026(7)
C36 0.026(4) 0.022(4) 0.032(4) -0.005(3) 0.012(3) -0.001(3)
N37 0.024(3) 0.025(3) 0.038(4) 0.001(3) 0.012(3) -0.002(3)
C38 0.023(4) 0.035(4) 0.070(6) 0.000(4) 0.024(4) 0.000(3)
C39 0.022(4) 0.030(4) 0.073(6) 0.001(4) 0.020(4) 0.003(3)
N40 0.022(3) 0.023(3) 0.046(4) -0.002(3) 0.014(3) 0.003(2)
C41 0.019(4) 0.025(4) 0.040(5) -0.001(4) 0.010(3) 0.006(3)
C42 0.026(4) 0.022(4) 0.038(5) 0.001(4) 0.007(4) 0.002(3)
C43 0.034(4) 0.034(4) 0.042(5) 0.003(4) 0.000(4) 0.002(3)
C44 0.043(5) 0.062(5) 0.065(6) -0.017(5) -0.002(5) -0.006(4)
C45 0.067(6) 0.037(4) 0.047(5) -0.003(4) 0.010(5) 0.001(4)
C46 0.037(4) 0.026(4) 0.043(5) 0.004(4) 0.003(4) 0.004(3)
C47 0.039(4) 0.028(4) 0.059(6) -0.002(4) 0.012(4) 0.001(4)
C48 0.024(4) 0.036(4) 0.050(5) -0.011(4) 0.004(4) -0.001(3)
C49 0.024(4) 0.029(4) 0.037(5) -0.004(4) 0.005(4) 0.003(3)
C50 0.036(4) 0.039(4) 0.044(5) -0.006(4) 0.008(4) 0.002(4)
C51 0.056(6) 0.112(7) 0.051(6) -0.005(5) 0.025(5) 0.022(5)
C52 0.058(6) 0.080(6) 0.056(6) 0.008(5) -0.004(5) 0.005(5)
C53 0.028(4) 0.028(4) 0.044(5) 0.005(4) 0.021(4) 0.000(3)
C54 0.029(4) 0.028(4) 0.034(5) 0.004(4) 0.013(4) -0.003(3)
C55 0.041(5) 0.033(4) 0.031(5) -0.001(4) 0.008(4) 0.000(3)
C56 0.056(5) 0.045(5) 0.041(5) -0.011(4) 0.002(4) -0.001(4)
C57 0.047(5) 0.090(6) 0.056(6) 0.005(5) 0.006(5) 0.001(5)
C59 0.044(5) 0.026(4) 0.056(6) 0.003(4) 0.023(4) 0.000(3)
C60 0.052(5) 0.031(4) 0.043(5) 0.017(4) 0.017(4) 0.007(4)
C61 0.041(5) 0.044(5) 0.036(5) 0.017(4) 0.009(4) -0.005(4)
C62 0.054(4) 0.043(4) 0.032(4) 0.005(3) 0.018(3) -0.015(3)
C66 0.018(3) 0.022(3) 0.021(4) 0.003(3) 0.008(3) 0.002(3)
N67 0.017(3) 0.020(3) 0.026(3) -0.002(3) 0.001(3) 0.003(2)
C68 0.020(4) 0.031(4) 0.032(4) 0.007(3) 0.000(3) 0.006(3)
C69 0.021(4) 0.031(4) 0.038(5) -0.001(4) 0.000(3) -0.001(3)
N70 0.015(3) 0.020(3) 0.029(3) 0.000(3) -0.003(2) -0.001(2)
C71 0.016(3) 0.020(4) 0.040(5) -0.002(3) -0.008(3) -0.005(3)
C72 0.024(3) 0.039(4) 0.035(4) -0.008(3) 0.000(3) -0.003(3)
C76 0.025(4) 0.050(5) 0.046(5) -0.012(4) -0.009(4) 0.002(4)
C77 0.035(5) 0.039(5) 0.070(7) -0.023(5) -0.017(5) 0.002(4)
C78 0.038(5) 0.024(4) 0.067(6) 0.006(4) -0.004(4) -0.003(3)
C79 0.026(4) 0.020(4) 0.044(5) 0.001(4) -0.005(4) -0.006(3)
C80 0.035(4) 0.035(4) 0.043(5) 0.009(4) 0.001(4) -0.013(3)
C81 0.044(5) 0.084(6) 0.079(7) 0.011(5) 0.019(5) -0.013(5)
C82 0.065(6) 0.061(5) 0.055(6) 0.020(5) -0.005(5) -0.027(5)
C83 0.027(4) 0.029(4) 0.034(5) -0.002(4) -0.009(3) 0.013(3)
C84 0.048(4) 0.058(4) 0.038(4) -0.008(4) -0.008(3) 0.036(3)
C89 0.068(4) 0.067(3) 0.034(4) -0.005(3) 0.000(3) 0.035(3)
C90 0.073(4) 0.049(3) 0.051(4) -0.015(3) -0.019(3) 0.026(3)
C91 0.043(3) 0.029(3) 0.074(4) -0.003(3) -0.021(3) 0.005(3)
C92 0.035(4) 0.021(3) 0.060(4) -0.003(3) -0.019(3) 0.012(3)
C110 0.034(5) 0.050(5) 0.034(5) -0.002(4) 0.002(4) -0.006(4)
C111 0.044(6) 0.057(7) 0.036(6) -0.007(6) 0.002(5) -0.006(6)
C112 0.035(6) 0.049(7) 0.037(6) -0.005(6) -0.003(5) -0.005(6)
C115 0.034(5) 0.052(6) 0.040(5) -0.001(4) 0.000(5) -0.004(5)
C116 0.051(7) 0.069(8) 0.052(8) -0.007(7) 0.000(6) -0.002(7)
C117 0.039(7) 0.051(8) 0.038(7) -0.001(7) -0.005(6) -0.004(7)
C120 0.082(5) 0.055(4) 0.034(4) 0.002(4) 0.011(4) -0.018(4)
C121 0.090(6) 0.060(6) 0.044(6) -0.002(5) 0.023(5) -0.001(6)
C122 0.095(6) 0.063(6) 0.038(6) 0.010(5) 0.002(5) -0.023(6)
C125 0.061(7) 0.046(6) 0.032(7) 0.003(5) 0.013(6) -0.016(6)
C126 0.063(9) 0.045(9) 0.035(9) 0.005(8) 0.012(8) -0.009(8)
C127 0.062(9) 0.048(9) 0.031(9) -0.001(8) 0.014(7) -0.019(8)
C130 0.031(4) 0.032(5) 0.056(6) -0.006(5) -0.002(4) 0.000(4)
C131 0.031(6) 0.034(7) 0.056(7) -0.007(6) 0.001(6) 0.008(6)
C132 0.034(6) 0.040(7) 0.063(8) -0.009(6) -0.009(6) 0.000(5)
C135 0.033(5) 0.029(5) 0.055(6) 0.005(5) 0.001(5) -0.001(5)
C136 0.033(7) 0.035(8) 0.056(8) 0.007(6) 0.003(7) 0.005(6)
C137 0.038(7) 0.035(7) 0.060(8) 0.000(7) -0.002(6) 0.001(6)
C140 0.029(4) 0.029(4) 0.083(5) 0.013(4) -0.006(3) 0.002(3)
C141 0.039(5) 0.048(6) 0.074(6) 0.025(5) 0.004(4) 0.001(4)
C142 0.040(5) 0.037(6) 0.114(7) 0.010(5) -0.016(5) -0.005(4)
C145 0.036(6) 0.028(6) 0.053(6) -0.013(6) -0.019(5) 0.017(6)
C146 0.041(7) 0.038(7) 0.046(7) -0.016(7) -0.015(6) 0.023(6)
C147 0.038(9) 0.032(9) 0.055(9) -0.015(9) -0.021(8) 0.015(8)
C150 0.046(6) 0.049(7) 0.041(7) -0.015(6) -0.010(6) 0.031(6)
C151 0.041(7) 0.038(7) 0.046(7) -0.016(7) -0.015(6) 0.023(6)
C152 0.048(9) 0.050(9) 0.042(8) -0.015(9) -0.009(9) 0.032(9)
C155 0.047(4) 0.084(5) 0.036(4) 0.002(4) 0.020(4) 0.029(3)
C156 0.049(4) 0.105(7) 0.052(6) 0.004(5) 0.019(4) 0.028(5)
C157 0.056(5) 0.088(6) 0.043(5) 0.009(5) 0.022(4) 0.030(5)

loop_
_atom_type_symbol
_atom_type_scat_dispersion_real
_atom_type_scat_dispersion_imag
_atom_type_scat_Cromer_Mann_a1
_atom_type_scat_Cromer_Mann_b1
_atom_type_scat_Cromer_Mann_a2
_atom_type_scat_Cromer_Mann_b2
_atom_type_scat_Cromer_Mann_a3
_atom_type_scat_Cromer_Mann_b3
_atom_type_scat_Cromer_Mann_a4
_atom_type_scat_Cromer_Mann_b4
_atom_type_scat_Cromer_Mann_c
_atom_type_scat_source
C 0.0033 0.0016 2.3100 20.8439 1.0200 10.2075 1.5886 0.5687 0.8650 51.6512 0.2156 'International Tables Vol C 4.2.6.8 and 6.1.1.4'
N 0.0061 0.0033 12.2126 0.0057 3.1322 9.8933 2.0125 28.9975 1.1663 0.5826 -11.5290 'International Tables Vol C 4.2.6.8 and 6.1.1.4'
Ir -1.4442 7.9887 27.3049 1.5928 16.7296 8.8655 15.6115 0.4179 5.8338 45.0011 11.4722 'International Tables Vol C 4.2.6.8 and 6.1.1.4'
Cl 0.1484 0.1585 11.4604 0.0104 7.1964 1.1662 6.2556 18.5194 1.6455 47.7784 -9.5574 'International Tables Vol C 4.2.6.8 and 6.1.1.4'
H 0.0000 0.0000 0.4930 10.5109 0.3229 26.1257 0.1402 3.1424 0.0408 57.7998 0.0030 'International Tables Vol C 4.2.6.8 and 6.1.1.4'

loop_
_geom_angle_atom_site_label_1
_geom_angle_site_symmetry_1
_geom_angle_atom_site_label_2
_geom_angle_site_symmetry_2
_geom_angle_atom_site_label_3
_geom_angle_site_symmetry_3
_geom_angle
_geom_angle_publ_flag
Ir2 . Ir1 . Cl3 . 58.76(4) yes
Ir2 . Ir1 . Ir4 . 108.651(11) yes
Cl3 . Ir1 . Ir4 . 59.42(3) yes
Ir2 . Ir1 . Cl5 . 136.28(4) yes
Cl3 . Ir1 . Cl5 . 82.34(5) yes
Ir4 . Ir1 . Cl5 . 59.00(4) yes
Ir2 . Ir1 . Cl35 . 58.50(4) yes
Cl3 . Ir1 . Cl35 . 85.48(5) yes
Ir4 . Ir1 . Cl35 . 140.88(4) yes
Cl5 . Ir1 . Cl35 . 102.77(5) yes
Ir2 . Ir1 . C66 . 121.00(16) yes
Cl3 . Ir1 . C66 . 176.30(17) yes
Ir4 . Ir1 . C66 . 118.41(15) yes
Cl5 . Ir1 . C66 . 99.12(17) yes
Cl35 . Ir1 . C66 . 97.48(16) yes
Ir2 . Ir1 . H12 . 41.7 no
Cl3 . Ir1 . H12 . 89.4 no
Ir4 . Ir1 . H12 . 108.9 no
Cl5 . Ir1 . H12 . 167.7 no
Cl35 . Ir1 . H12 . 85.5 no
Ir2 . Ir1 . H11 . 106.0 no
Cl3 . Ir1 . H11 . 87.0 no
Ir4 . Ir1 . H11 . 40.7 no
Cl5 . Ir1 . H11 . 89.7 no
Cl35 . Ir1 . H11 . 164.4 no
C66 . Ir1 . H12 . 88.6 no
C66 . Ir1 . H11 . 89.6 no
H12 . Ir1 . H11 . 80.8 no
Ir1 . Ir2 . Cl3 . 55.98(3) yes
Ir1 . Ir2 . Cl35 . 54.73(3) yes
Cl3 . Ir2 . Cl35 . 81.68(5) yes
Ir1 . Ir2 . C36 . 153.11(18) yes
Cl3 . Ir2 . C36 . 102.38(19) yes
Cl35 . Ir2 . C36 . 110.93(17) yes
Ir1 . Ir2 . H12 . 38.6 no
Cl3 . Ir2 . H12 . 84.5 no
Cl35 . Ir2 . H12 . 80.1 no
C36 . Ir2 . H12 . 167.6 no
Ir1 . Ir2 . H22 . 117.4 no
Cl3 . Ir2 . H22 . 104.8 no
Cl35 . Ir2 . H22 . 164.9 no
C36 . Ir2 . H22 . 81.4 no
H12 . Ir2 . H22 . 86.8 no
Ir1 . Ir2 . H21 . 121.7 no
Cl3 . Ir2 . H21 . 170.1 no
Cl35 . Ir2 . H21 . 104.8 no
C36 . Ir2 . H21 . 82.4 no
H12 . Ir2 . H21 . 89.3 no
H22 . Ir2 . H21 . 67.1 no
Ir1 . Cl3 . Ir2 . 65.27(4) yes
Ir1 . Cl3 . Ir4 . 64.52(4) yes
Ir2 . Cl3 . Ir4 . 118.05(6) yes
Ir1 . Ir4 . Cl3 . 56.06(4) yes
Ir1 . Ir4 . Cl5 . 54.84(4) yes
Cl3 . Ir4 . Cl5 . 78.28(5) yes
Ir1 . Ir4 . C6 . 156.59(18) yes
Cl3 . Ir4 . C6 . 103.94(17) yes
Cl5 . Ir4 . C6 . 113.19(18) yes
Ir1 . Ir4 . H42 . 102.8 no
Cl3 . Ir4 . H42 . 84.5 no
Cl5 . Ir4 . H42 . 157.1 no
C6 . Ir4 . H42 . 85.5 no
Ir1 . Ir4 . H11 . 34.6 no
Cl3 . Ir4 . H11 . 79.7 no
Cl5 . Ir4 . H11 . 81.2 no
C6 . Ir4 . H11 . 165.6 no
H42 . Ir4 . H11 . 80.9 no
Ir1 . Ir4 . H41 . 124.9 no
Cl3 . Ir4 . H41 . 170.6 no
Cl5 . Ir4 . H41 . 94.9 no
C6 . Ir4 . H41 . 72.7 no
H42 . Ir4 . H41 . 103.7 no
H11 . Ir4 . H41 . 105.8 no
Ir1 . Cl5 . Ir4 . 66.16(4) yes
Ir4 . C6 . N7 . 128.6(5) yes
Ir4 . C6 . N10 . 127.6(5) yes
N7 . C6 . N10 . 103.6(5) yes
C6 . N7 . C8 . 111.4(5) yes
C6 . N7 . C23 . 126.9(5) yes
C8 . N7 . C23 . 121.5(5) yes
N7 . C8 . C9 . 106.9(6) yes
N7 . C8 . H81 . 125.2 no
C9 . C8 . H81 . 127.9 no
C8 . C9 . N10 . 106.8(6) yes
C8 . C9 . H91 . 127.7 no
N10 . C9 . H91 . 125.5 no
C9 . N10 . C6 . 111.2(5) yes
C9 . N10 . C11 . 120.4(5) yes
C6 . N10 . C11 . 127.8(5) yes
N10 . C11 . C12 . 117.7(6) yes
N10 . C11 . C19 . 120.1(5) yes
C12 . C11 . C19 . 122.1(6) yes
C11 . C12 . C13 . 122.0(6) yes
C11 . C12 . C16 . 117.4(6) yes
C13 . C12 . C16 . 120.5(6) yes
C12 . C13 . C14 . 111.7(7) yes
C12 . C13 . C15 . 110.9(7) yes
C14 . C13 . C15 . 112.4(6) yes
C12 . C13 . H131 . 107.6 no
C14 . C13 . H131 . 106.9 no
C15 . C13 . H131 . 107.0 no
C13 . C14 . H141 . 111.1 no
C13 . C14 . H142 . 108.4 no
H141 . C14 . H142 . 110.0 no
C13 . C14 . H143 . 108.0 no
H141 . C14 . H143 . 109.3 no
H142 . C14 . H143 . 110.1 no
C13 . C15 . H153 . 109.6 no
C13 . C15 . H152 . 108.3 no
H153 . C15 . H152 . 109.4 no
C13 . C15 . H151 . 111.3 no
H153 . C15 . H151 . 108.5 no
H152 . C15 . H151 . 109.7 no
C12 . C16 . C17 . 121.1(6) yes
C12 . C16 . H161 . 119.0 no
C17 . C16 . H161 . 119.9 no
C16 . C17 . C18 . 120.4(7) yes
C16 . C17 . H171 . 120.5 no
C18 . C17 . H171 . 119.2 no
C17 . C18 . C19 . 121.9(6) yes
C17 . C18 . H181 . 119.7 no
C19 . C18 . H181 . 118.4 no
C11 . C19 . C18 . 117.1(5) yes
C11 . C19 . C130 . 119.9(6) yes
C18 . C19 . C130 . 122.9(6) yes
C11 . C19 . C18 . 117.1(5) yes
C11 . C19 . C135 . 121.3(6) yes
C18 . C19 . C135 . 121.3(6) yes
N7 . C23 . C24 . 118.7(5) yes
N7 . C23 . C31 . 118.9(5) yes
C24 . C23 . C31 . 122.2(6) yes
C23 . C24 . C25 . 121.5(6) yes
C23 . C24 . C28 . 118.3(6) yes
C25 . C24 . C28 . 120.1(6) yes
C24 . C25 . C26 . 112.3(6) yes
C24 . C25 . C27 . 109.6(6) yes
C26 . C25 . C27 . 108.5(6) yes
C24 . C25 . H251 . 108.4 no
C26 . C25 . H251 . 108.0 no
C27 . C25 . H251 . 110.0 no
C25 . C26 . H261 . 109.8 no
C25 . C26 . H262 . 109.2 no
H261 . C26 . H262 . 108.9 no
C25 . C26 . H263 . 109.7 no
H261 . C26 . H263 . 109.5 no
H262 . C26 . H263 . 109.8 no
C25 . C27 . H273 . 109.9 no
C25 . C27 . H272 . 109.2 no
H273 . C27 . H272 . 108.3 no
C25 . C27 . H271 . 110.5 no
H273 . C27 . H271 . 109.0 no
H272 . C27 . H271 . 109.9 no
C24 . C28 . C29 . 120.4(6) yes
C24 . C28 . H281 . 119.3 no
C29 . C28 . H281 . 120.3 no
C28 . C29 . C30 . 120.3(7) yes
C28 . C29 . H291 . 120.7 no
C30 . C29 . H291 . 119.0 no
C29 . C30 . C31 . 121.9(7) yes
C29 . C30 . H301 . 119.0 no
C31 . C30 . H301 . 119.1 no
C23 . C31 . C30 . 116.9(6) yes
C23 . C31 . C32 . 123.1(5) yes
C30 . C31 . C32 . 120.0(6) yes
C31 . C32 . C33 . 113.1(5) yes
C31 . C32 . C34 . 110.4(6) yes
C33 . C32 . C34 . 108.7(5) yes
C31 . C32 . H321 . 108.1 no
C33 . C32 . H321 . 106.7 no
C34 . C32 . H321 . 109.8 no
C32 . C33 . H331 . 109.8 no
C32 . C33 . H332 . 109.5 no
H331 . C33 . H332 . 109.6 no
C32 . C33 . H333 . 109.0 no
H331 . C33 . H333 . 109.1 no
H332 . C33 . H333 . 109.8 no
C32 . C34 . H343 . 110.0 no
C32 . C34 . H342 . 108.7 no
H343 . C34 . H342 . 108.6 no
C32 . C34 . H341 . 111.2 no
H343 . C34 . H341 . 109.5 no
H342 . C34 . H341 . 108.7 no
Ir1 . Cl35 . Ir2 . 66.77(4) yes
Ir2 . C36 . N37 . 128.7(4) yes
Ir2 . C36 . N40 . 127.9(4) yes
N37 . C36 . N40 . 103.3(5) yes
C36 . N37 . C38 . 110.7(5) yes
C36 . N37 . C53 . 127.3(5) yes
C38 . N37 . C53 . 121.0(5) yes
N37 . C38 . C39 . 107.7(5) yes
N37 . C38 . H381 . 125.2 no
C39 . C38 . H381 . 127.1 no
C38 . C39 . N40 . 106.5(6) yes
C38 . C39 . H391 . 127.7 no
N40 . C39 . H391 . 125.7 no
C39 . N40 . C36 . 111.7(5) yes
C39 . N40 . C41 . 121.0(5) yes
C36 . N40 . C41 . 127.2(5) yes
N40 . C41 . C42 . 118.7(6) yes
N40 . C41 . C49 . 117.0(6) yes
C42 . C41 . C49 . 124.2(6) yes
C41 . C42 . C43 . 123.0(6) yes
C41 . C42 . C46 . 116.5(7) yes
C43 . C42 . C46 . 120.6(7) yes
C42 . C43 . C44 . 112.5(6) yes
C42 . C43 . C45 . 112.4(6) yes
C44 . C43 . C45 . 110.7(6) yes
C42 . C43 . H431 . 107.4 no
C44 . C43 . H431 . 106.7 no
C45 . C43 . H431 . 106.9 no
C43 . C44 . H443 . 110.8 no
C43 . C44 . H442 . 110.1 no
H443 . C44 . H442 . 109.3 no
C43 . C44 . H441 . 108.2 no
H443 . C44 . H441 . 108.8 no
H442 . C44 . H441 . 109.7 no
C43 . C45 . H453 . 110.3 no
C43 . C45 . H452 . 109.5 no
H453 . C45 . H452 . 109.0 no
C43 . C45 . H451 . 110.3 no
H453 . C45 . H451 . 108.8 no
H452 . C45 . H451 . 108.9 no
C42 . C46 . C47 . 121.7(7) yes
C42 . C46 . H461 . 117.5 no
C47 . C46 . H461 . 120.8 no
C46 . C47 . C48 . 120.6(7) yes
C46 . C47 . H471 . 120.1 no
C48 . C47 . H471 . 119.3 no
C47 . C48 . C49 . 120.9(7) yes
C47 . C48 . H481 . 120.5 no
C49 . C48 . H481 . 118.6 no
C41 . C49 . C48 . 116.2(7) yes
C41 . C49 . C50 . 123.0(6) yes
C48 . C49 . C50 . 120.7(7) yes
C49 . C50 . C51 . 111.4(6) yes
C49 . C50 . C52 . 113.8(6) yes
C51 . C50 . C52 . 110.0(6) yes
C49 . C50 . H501 . 108.0 no
C51 . C50 . H501 . 107.5 no
C52 . C50 . H501 . 105.8 no
C50 . C51 . H513 . 110.0 no
C50 . C51 . H512 . 108.9 no
H513 . C51 . H512 . 109.1 no
C50 . C51 . H511 . 109.8 no
H513 . C51 . H511 . 109.4 no
H512 . C51 . H511 . 109.6 no
C50 . C52 . H523 . 109.8 no
C50 . C52 . H522 . 108.1 no
H523 . C52 . H522 . 109.7 no
C50 . C52 . H521 . 108.4 no
H523 . C52 . H521 . 110.5 no
H522 . C52 . H521 . 110.3 no
N37 . C53 . C54 . 117.6(6) yes
N37 . C53 . C62 . 118.0(6) yes
C54 . C53 . C62 . 124.3(6) yes
C53 . C54 . C55 . 123.0(6) yes
C53 . C54 . C59 . 113.9(6) yes
C55 . C54 . C59 . 123.1(6) yes
C54 . C55 . C56 . 113.9(6) yes
C54 . C55 . C57 . 109.5(5) yes
C56 . C55 . C57 . 110.6(6) yes
C54 . C55 . H551 . 107.5 no
C56 . C55 . H551 . 108.3 no
C57 . C55 . H551 . 106.8 no
C55 . C56 . H561 . 109.1 no
C55 . C56 . H562 . 107.8 no
H561 . C56 . H562 . 110.2 no
C55 . C56 . H563 . 109.8 no
H561 . C56 . H563 . 110.5 no
H562 . C56 . H563 . 109.5 no
C55 . C57 . H573 . 108.6 no
C55 . C57 . H572 . 110.1 no
H573 . C57 . H572 . 109.6 no
C55 . C57 . H571 . 108.2 no
H573 . C57 . H571 . 109.6 no
H572 . C57 . H571 . 110.7 no
C54 . C59 . C60 . 123.4(7) yes
C54 . C59 . H591 . 117.1 no
C60 . C59 . H591 . 119.5 no
C59 . C60 . C61 . 119.5(7) yes
C59 . C60 . H601 . 119.8 no
C61 . C60 . H601 . 120.6 no
C60 . C61 . C62 . 122.0(7) yes
C60 . C61 . H611 . 119.0 no
C62 . C61 . H611 . 119.0 no
C61 . C62 . C53 . 116.9(6) yes
C61 . C62 . C120 . 123.1(5) yes
C53 . C62 . C120 . 119.9(5) yes
C61 . C62 . C53 . 116.9(6) yes
C61 . C62 . C125 . 120.2(8) yes
C53 . C62 . C125 . 122.9(8) yes
Ir1 . C66 . N67 . 129.1(5) yes
Ir1 . C66 . N70 . 126.6(4) yes
N67 . C66 . N70 . 104.2(5) yes
C66 . N67 . C68 . 110.6(5) yes
C66 . N67 . C83 . 130.8(5) yes
C68 . N67 . C83 . 117.2(5) yes
N67 . C68 . C69 . 107.9(6) yes
N67 . C68 . H681 . 124.6 no
C69 . C68 . H681 . 127.5 no
C68 . C69 . N70 . 106.5(6) yes
C68 . C69 . H691 . 127.5 no
N70 . C69 . H691 . 126.0 no
C69 . N70 . C66 . 110.8(5) yes
C69 . N70 . C71 . 121.0(5) yes
C66 . N70 . C71 . 128.1(5) yes
N70 . C71 . C72 . 117.9(5) yes
N70 . C71 . C79 . 118.3(6) yes
C72 . C71 . C79 . 123.7(6) yes
C71 . C72 . C76 . 117.3(6) yes
C71 . C72 . C110 . 119.4(6) yes
C76 . C72 . C110 . 123.0(6) yes
C71 . C72 . C76 . 117.3(6) yes
C71 . C72 . C115 . 126.6(7) yes
C76 . C72 . C115 . 116.1(7) yes
C72 . C76 . C77 . 120.5(7) yes
C72 . C76 . H761 . 119.7 no
C77 . C76 . H761 . 119.8 no
C76 . C77 . C78 . 121.4(7) yes
C76 . C77 . H771 . 119.4 no
C78 . C77 . H771 . 119.2 no
C77 . C78 . C79 . 121.3(7) yes
C77 . C78 . H781 . 120.3 no
C79 . C78 . H781 . 118.5 no
C71 . C79 . C78 . 115.8(6) yes
C71 . C79 . C80 . 121.8(6) yes
C78 . C79 . C80 . 122.2(6) yes
C79 . C80 . C81 . 109.0(6) yes
C79 . C80 . C82 . 113.3(6) yes
C81 . C80 . C82 . 110.7(6) yes
C79 . C80 . H801 . 107.9 no
C81 . C80 . H801 . 106.9 no
C82 . C80 . H801 . 108.8 no
C80 . C81 . H811 . 109.6 no
C80 . C81 . H812 . 109.0 no
H811 . C81 . H812 . 109.3 no
C80 . C81 . H813 . 110.0 no
H811 . C81 . H813 . 109.5 no
H812 . C81 . H813 . 109.5 no
C80 . C82 . H823 . 109.0 no
C80 . C82 . H822 . 108.6 no
H823 . C82 . H822 . 109.7 no
C80 . C82 . H821 . 109.5 no
H823 . C82 . H821 . 110.4 no
H822 . C82 . H821 . 109.5 no
N67 . C83 . C84 . 116.2(6) yes
N67 . C83 . C92 . 120.0(6) yes
C84 . C83 . C92 . 123.5(6) yes
C83 . C84 . C89 . 116.0(6) yes
C83 . C84 . C150 . 137.7(17) yes
C89 . C84 . C150 . 106.1(18) yes
C83 . C84 . C89 . 116.0(6) yes
C83 . C84 . C155 . 120.4(6) yes
C89 . C84 . C155 . 123.6(7) yes
C84 . C89 . C90 . 120.7(7) yes
C84 . C89 . H891 . 117.5 no
C90 . C89 . H891 . 121.8 no
C89 . C90 . C91 . 123.9(8) yes
C89 . C90 . H901 . 117.4 no
C91 . C90 . H901 . 118.6 no
C90 . C91 . C92 . 120.3(7) yes
C90 . C91 . H911 . 121.1 no
C92 . C91 . H911 . 118.5 no
C91 . C92 . C83 . 115.5(6) yes
C91 . C92 . C140 . 125.6(6) yes
C83 . C92 . C140 . 118.6(5) yes
C91 . C92 . C83 . 115.5(6) yes
C91 . C92 . C145 . 114.9(15) yes
C83 . C92 . C145 . 129.5(15) yes
C72 . C110 . C111 . 110.15(7) yes
C72 . C110 . C112 . 110.11(7) yes
C111 . C110 . C112 . 109.91(7) yes
C72 . C110 . H1101 . 111.8 no
C111 . C110 . H1101 . 102.8 no
C112 . C110 . H1101 . 111.9 no
C110 . C111 . H1113 . 110.1 no
C110 . C111 . H1112 . 106.2 no
H1113 . C111 . H1112 . 109.7 no
C110 . C111 . H1111 . 109.7 no
H1113 . C111 . H1111 . 110.1 no
H1112 . C111 . H1111 . 111.0 no
C110 . C112 . H1121 . 109.7 no
C110 . C112 . H1122 . 109.6 no
H1121 . C112 . H1122 . 110.2 no
C110 . C112 . H1123 . 107.1 no
H1121 . C112 . H1123 . 109.7 no
H1122 . C112 . H1123 . 110.5 no
C72 . C115 . C116 . 110.12(7) yes
C72 . C115 . C117 . 110.11(7) yes
C116 . C115 . C117 . 109.90(7) yes
C72 . C115 . H1151 . 111.7 no
C116 . C115 . H1151 . 104.0 no
C117 . C115 . H1151 . 110.9 no
C115 . C116 . H1161 . 114.1 no
C115 . C116 . H1162 . 104.2 no
H1161 . C116 . H1162 . 109.3 no
C115 . C116 . H1163 . 109.9 no
H1161 . C116 . H1163 . 109.8 no
H1162 . C116 . H1163 . 109.3 no
C115 . C117 . H1173 . 108.9 no
C115 . C117 . H1172 . 110.9 no
H1173 . C117 . H1172 . 109.7 no
C115 . C117 . H1171 . 108.6 no
H1173 . C117 . H1171 . 109.5 no
H1172 . C117 . H1171 . 109.3 no
C62 . C120 . C121 . 110.13(7) yes
C62 . C120 . C122 . 110.11(7) yes
C121 . C120 . C122 . 109.92(7) yes
C62 . C120 . H1201 . 111.0 no
C121 . C120 . H1201 . 109.6 no
C122 . C120 . H1201 . 106.0 no
C120 . C121 . H1213 . 108.9 no
C120 . C121 . H1212 . 108.7 no
H1213 . C121 . H1212 . 110.4 no
C120 . C121 . H1211 . 106.0 no
H1213 . C121 . H1211 . 111.8 no
H1212 . C121 . H1211 . 110.9 no
C120 . C122 . H1221 . 107.9 no
C120 . C122 . H1222 . 108.6 no
H1221 . C122 . H1222 . 110.8 no
C120 . C122 . H1223 . 112.6 no
H1221 . C122 . H1223 . 108.8 no
H1222 . C122 . H1223 . 108.1 no
C62 . C125 . C126 . 110.11(7) yes
C62 . C125 . C127 . 110.11(7) yes
C126 . C125 . C127 . 109.91(7) yes
C62 . C125 . H1251 . 111.2 no
C126 . C125 . H1251 . 110.5 no
C127 . C125 . H1251 . 104.9 no
C125 . C126 . H1263 . 107.8 no
C125 . C126 . H1262 . 108.6 no
H1263 . C126 . H1262 . 110.3 no
C125 . C126 . H1261 . 109.0 no
H1263 . C126 . H1261 . 110.2 no
H1262 . C126 . H1261 . 110.8 no
C125 . C127 . H1273 . 112.3 no
C125 . C127 . H1272 . 105.1 no
H1273 . C127 . H1272 . 109.5 no
C125 . C127 . H1271 . 110.5 no
H1273 . C127 . H1271 . 109.6 no
H1272 . C127 . H1271 . 109.8 no
C19 . C130 . C131 . 110.14(7) yes
C19 . C130 . C132 . 110.12(7) yes
C131 . C130 . C132 . 109.91(7) yes
C19 . C130 . H1301 . 108.3 no
C131 . C130 . H1301 . 109.6 no
C132 . C130 . H1301 . 108.7 no
C130 . C131 . H1311 . 109.6 no
C130 . C131 . H1312 . 110.1 no
H1311 . C131 . H1312 . 109.5 no
C130 . C131 . H1313 . 108.4 no
H1311 . C131 . H1313 . 109.3 no
H1312 . C131 . H1313 . 109.9 no
C130 . C132 . H1323 . 107.9 no
C130 . C132 . H1322 . 108.6 no
H1323 . C132 . H1322 . 110.7 no
C130 . C132 . H1321 . 109.9 no
H1323 . C132 . H1321 . 110.2 no
H1322 . C132 . H1321 . 109.5 no
C19 . C135 . C136 . 110.12(7) yes
C19 . C135 . C137 . 110.12(7) yes
C136 . C135 . C137 . 109.91(7) yes
C19 . C135 . H1351 . 108.8 no
C136 . C135 . H1351 . 110.4 no
C137 . C135 . H1351 . 107.5 no
C135 . C136 . H1363 . 109.6 no
C135 . C136 . H1362 . 107.9 no
H1363 . C136 . H1362 . 109.3 no
C135 . C136 . H1361 . 111.4 no
H1363 . C136 . H1361 . 109.3 no
H1362 . C136 . H1361 . 109.2 no
C135 . C137 . H1371 . 109.0 no
C135 . C137 . H1372 . 107.2 no
H1371 . C137 . H1372 . 110.7 no
C135 . C137 . H1373 . 110.7 no
H1371 . C137 . H1373 . 110.0 no
H1372 . C137 . H1373 . 109.1 no
C92 . C140 . C141 . 110.12(7) yes
C92 . C140 . C142 . 110.15(7) yes
C141 . C140 . C142 . 109.90(7) yes
C92 . C140 . H1401 . 108.5 no
C141 . C140 . H1401 . 108.3 no
C142 . C140 . H1401 . 109.8 no
C140 . C141 . H1411 . 109.7 no
C140 . C141 . H1412 . 107.8 no
H1411 . C141 . H1412 . 109.8 no
C140 . C141 . H1413 . 108.4 no
H1411 . C141 . H1413 . 110.8 no
H1412 . C141 . H1413 . 110.4 no
C140 . C142 . H1423 . 106.4 no
C140 . C142 . H1422 . 109.2 no
H1423 . C142 . H1422 . 109.6 no
C140 . C142 . H1421 . 109.9 no
H1423 . C142 . H1421 . 110.5 no
H1422 . C142 . H1421 . 111.1 no
C92 . C145 . C146 . 110.11(7) yes
C92 . C145 . C147 . 110.11(7) yes
C146 . C145 . C147 . 109.90(7) yes
C92 . C145 . H1451 . 107.6 no
C146 . C145 . H1451 . 107.9 no
C147 . C145 . H1451 . 111.2 no
C145 . C146 . H1463 . 111.0 no
C145 . C146 . H1462 . 108.4 no
H1463 . C146 . H1462 . 109.4 no
C145 . C146 . H1461 . 107.9 no
H1463 . C146 . H1461 . 110.2 no
H1462 . C146 . H1461 . 109.9 no
C145 . C147 . H1471 . 107.0 no
C145 . C147 . H1472 . 111.0 no
H1471 . C147 . H1472 . 109.9 no
C145 . C147 . H1473 . 109.7 no
H1471 . C147 . H1473 . 109.7 no
H1472 . C147 . H1473 . 109.5 no
C84 . C150 . C151 . 110.11(7) yes
C84 . C150 . C152 . 110.11(7) yes
C151 . C150 . C152 . 109.90(7) yes
C84 . C150 . H1501 . 109.3 no
C151 . C150 . H1501 . 103.9 no
C152 . C150 . H1501 . 113.4 no
C150 . C151 . H1513 . 112.9 no
C150 . C151 . H1512 . 109.0 no
H1513 . C151 . H1512 . 110.9 no
C150 . C151 . H1511 . 102.2 no
H1513 . C151 . H1511 . 110.8 no
H1512 . C151 . H1511 . 110.7 no
C150 . C152 . H1523 . 105.1 no
C150 . C152 . H1522 . 110.4 no
H1523 . C152 . H1522 . 109.6 no
C150 . C152 . H1521 . 112.4 no
H1523 . C152 . H1521 . 109.6 no
H1522 . C152 . H1521 . 109.7 no
C84 . C155 . C156 . 110.14(7) yes
C84 . C155 . C157 . 110.13(7) yes
C156 . C155 . C157 . 109.90(7) yes
C84 . C155 . H1551 . 109.3 no
C156 . C155 . H1551 . 109.4 no
C157 . C155 . H1551 . 107.9 no
C155 . C156 . H1561 . 108.0 no
C155 . C156 . H1562 . 110.2 no
H1561 . C156 . H1562 . 110.7 no
C155 . C156 . H1563 . 106.8 no
H1561 . C156 . H1563 . 110.9 no
H1562 . C156 . H1563 . 110.1 no
C155 . C157 . H1573 . 108.1 no
C155 . C157 . H1572 . 108.5 no
H1573 . C157 . H1572 . 110.5 no
C155 . C157 . H1571 . 109.3 no
H1573 . C157 . H1571 . 110.3 no
H1572 . C157 . H1571 . 110.1 no
Ir1 . H12 . Ir2 . 99.7 no
Ir4 . H11 . Ir1 . 104.6 no

loop_
_geom_bond_atom_site_label_1
_geom_bond_site_symmetry_1
_geom_bond_atom_site_label_2
_geom_bond_site_symmetry_2
_geom_bond_distance
_geom_bond_publ_flag
Ir1 . Ir2 . 2.7457(3) yes
Ir1 . Cl3 . 2.5056(15) yes
Ir1 . Ir4 . 2.7266(4) yes
Ir1 . Cl5 . 2.4372(15) yes
Ir1 . Cl35 . 2.4393(14) yes
Ir1 . C66 . 1.988(6) yes
Ir1 . H12 . 1.737 no
Ir1 . H11 . 1.602 no
Ir2 . Cl3 . 2.5846(16) yes
Ir2 . Cl35 . 2.5477(15) yes
Ir2 . C36 . 1.970(6) yes
Ir2 . H12 . 1.854 no
Ir2 . H22 . 1.731 no
Ir2 . H21 . 1.251 no
Cl3 . Ir4 . 2.6002(14) yes
Ir4 . Cl5 . 2.5552(15) yes
Ir4 . C6 . 1.962(6) yes
Ir4 . H42 . 1.383 no
Ir4 . H11 . 1.839 no
Ir4 . H41 . 1.275 no
C6 . N7 . 1.381(7) yes
C6 . N10 . 1.376(7) yes
N7 . C8 . 1.384(7) yes
N7 . C23 . 1.436(7) yes
C8 . C9 . 1.361(8) yes
C8 . H81 . 0.932 no
C9 . N10 . 1.393(8) yes
C9 . H91 . 0.935 no
N10 . C11 . 1.451(7) yes
C11 . C12 . 1.406(8) yes
C11 . C19 . 1.393(8) yes
C12 . C13 . 1.521(9) yes
C12 . C16 . 1.388(9) yes
C13 . C14 . 1.545(11) yes
C13 . C15 . 1.535(10) yes
C13 . H131 . 0.975 no
C14 . H141 . 0.967 no
C14 . H142 . 0.969 no
C14 . H143 . 0.969 no
C15 . H153 . 0.960 no
C15 . H152 . 0.968 no
C15 . H151 . 0.967 no
C16 . C17 . 1.361(9) yes
C16 . H161 . 0.932 no
C17 . C18 . 1.369(9) yes
C17 . H171 . 0.929 no
C18 . C19 . 1.380(8) yes
C18 . H181 . 0.934 no
C19 . C130 . 1.534(6) yes
C19 . C135 . 1.527(6) yes
C23 . C24 . 1.397(8) yes
C23 . C31 . 1.401(8) yes
C24 . C25 . 1.538(9) yes
C24 . C28 . 1.395(9) yes
C25 . C26 . 1.543(9) yes
C25 . C27 . 1.554(9) yes
C25 . H251 . 0.988 no
C26 . H261 . 0.962 no
C26 . H262 . 0.965 no
C26 . H263 . 0.970 no
C27 . H273 . 0.966 no
C27 . H272 . 0.956 no
C27 . H271 . 0.961 no
C28 . C29 . 1.380(9) yes
C28 . H281 . 0.929 no
C29 . C30 . 1.374(9) yes
C29 . H291 . 0.936 no
C30 . C31 . 1.395(8) yes
C30 . H301 . 0.933 no
C31 . C32 . 1.511(8) yes
C32 . C33 . 1.540(8) yes
C32 . C34 . 1.528(9) yes
C32 . H321 . 0.986 no
C33 . H331 . 0.961 no
C33 . H332 . 0.968 no
C33 . H333 . 0.968 no
C34 . H343 . 0.962 no
C34 . H342 . 0.959 no
C34 . H341 . 0.971 no
C36 . N37 . 1.376(7) yes
C36 . N40 . 1.360(7) yes
N37 . C38 . 1.391(7) yes
N37 . C53 . 1.456(8) yes
C38 . C39 . 1.325(8) yes
C38 . H381 . 0.942 no
C39 . N40 . 1.397(7) yes
C39 . H391 . 0.935 no
N40 . C41 . 1.445(7) yes
C41 . C42 . 1.382(9) yes
C41 . C49 . 1.405(9) yes
C42 . C43 . 1.504(9) yes
C42 . C46 . 1.397(8) yes
C43 . C44 . 1.522(9) yes
C43 . C45 . 1.530(8) yes
C43 . H431 . 0.982 no
C44 . H443 . 0.959 no
C44 . H442 . 0.962 no
C44 . H441 . 0.960 no
C45 . H453 . 0.966 no
C45 . H452 . 0.958 no
C45 . H451 . 0.966 no
C46 . C47 . 1.368(9) yes
C46 . H461 . 0.916 no
C47 . C48 . 1.380(9) yes
C47 . H471 . 0.937 no
C48 . C49 . 1.402(9) yes
C48 . H481 . 0.927 no
C49 . C50 . 1.515(9) yes
C50 . C51 . 1.522(9) yes
C50 . C52 . 1.516(10) yes
C50 . H501 . 0.978 no
C51 . H513 . 0.964 no
C51 . H512 . 0.961 no
C51 . H511 . 0.965 no
C52 . H523 . 0.970 no
C52 . H522 . 0.962 no
C52 . H521 . 0.968 no
C53 . C54 . 1.412(9) yes
C53 . C62 . 1.386(8) yes
C54 . C55 . 1.492(9) yes
C54 . C59 . 1.412(9) yes
C55 . C56 . 1.521(8) yes
C55 . C57 . 1.538(9) yes
C55 . H551 . 0.990 no
C56 . H561 . 0.962 no
C56 . H562 . 0.960 no
C56 . H563 . 0.970 no
C57 . H573 . 0.962 no
C57 . H572 . 0.965 no
C57 . H571 . 0.966 no
C59 . C60 . 1.371(9) yes
C59 . H591 . 0.938 no
C60 . C61 . 1.351(9) yes
C60 . H601 . 0.940 no
C61 . C62 . 1.397(9) yes
C61 . H611 . 0.938 no
C62 . C120 . 1.531(6) yes
C62 . C125 . 1.527(7) yes
C66 . N67 . 1.363(7) yes
C66 . N70 . 1.363(7) yes
N67 . C68 . 1.382(8) yes
N67 . C83 . 1.450(8) yes
C68 . C69 . 1.331(8) yes
C68 . H681 . 0.932 no
C69 . N70 . 1.397(7) yes
C69 . H691 . 0.929 no
N70 . C71 . 1.456(7) yes
C71 . C72 . 1.408(8) yes
C71 . C79 . 1.402(8) yes
C72 . C76 . 1.362(9) yes
C72 . C110 . 1.539(6) yes
C72 . C76 . 1.362(9) yes
C72 . C115 . 1.529(6) yes
C76 . C77 . 1.375(10) yes
C76 . H761 . 0.927 no
C77 . C78 . 1.382(9) yes
C77 . H771 . 0.933 no
C78 . C79 . 1.377(9) yes
C78 . H781 . 0.941 no
C79 . C80 . 1.528(9) yes
C80 . C81 . 1.550(10) yes
C80 . C82 . 1.530(9) yes
C80 . H801 . 0.975 no
C81 . H811 . 0.960 no
C81 . H812 . 0.958 no
C81 . H813 . 0.961 no
C82 . H823 . 0.965 no
C82 . H822 . 0.962 no
C82 . H821 . 0.966 no
C83 . C84 . 1.420(8) yes
C83 . C92 . 1.400(8) yes
C84 . C89 . 1.401(10) yes
C84 . C150 . 1.528(7) yes
C84 . C89 . 1.401(10) yes
C84 . C155 . 1.535(6) yes
C89 . C90 . 1.323(10) yes
C89 . H891 . 0.957 no
C90 . C91 . 1.355(10) yes
C90 . H901 . 0.937 no
C91 . C92 . 1.414(9) yes
C91 . H911 . 0.934 no
C92 . C140 . 1.537(6) yes
C92 . C145 . 1.527(7) yes
C110 . C111 . 1.544(6) yes
C110 . C112 . 1.539(6) yes
C110 . H1101 . 0.984 no
C111 . H1113 . 0.970 no
C111 . H1112 . 0.968 no
C111 . H1111 . 0.976 no
C112 . H1121 . 0.960 no
C112 . H1122 . 0.965 no
C112 . H1123 . 0.966 no
C115 . C116 . 1.543(7) yes
C115 . C117 . 1.543(7) yes
C115 . H1151 . 0.994 no
C116 . H1161 . 0.971 no
C116 . H1162 . 0.967 no
C116 . H1163 . 0.971 no
C117 . H1173 . 0.959 no
C117 . H1172 . 0.959 no
C117 . H1171 . 0.958 no
C120 . C121 . 1.549(6) yes
C120 . C122 . 1.545(6) yes
C120 . H1201 . 0.981 no
C121 . H1213 . 0.964 no
C121 . H1212 . 0.967 no
C121 . H1211 . 0.971 no
C122 . H1221 . 0.951 no
C122 . H1222 . 0.963 no
C122 . H1223 . 0.951 no
C125 . C126 . 1.546(7) yes
C125 . C127 . 1.544(7) yes
C125 . H1251 . 0.979 no
C126 . H1263 . 0.964 no
C126 . H1262 . 0.965 no
C126 . H1261 . 0.966 no
C127 . H1273 . 0.961 no
C127 . H1272 . 0.963 no
C127 . H1271 . 0.965 no
C130 . C131 . 1.549(6) yes
C130 . C132 . 1.539(6) yes
C130 . H1301 . 0.984 no
C131 . H1311 . 0.959 no
C131 . H1312 . 0.966 no
C131 . H1313 . 0.962 no
C132 . H1323 . 0.962 no
C132 . H1322 . 0.966 no
C132 . H1321 . 0.961 no
C135 . C136 . 1.548(7) yes
C135 . C137 . 1.543(7) yes
C135 . H1351 . 0.984 no
C136 . H1363 . 0.961 no
C136 . H1362 . 0.960 no
C136 . H1361 . 0.959 no
C137 . H1371 . 0.962 no
C137 . H1372 . 0.968 no
C137 . H1373 . 0.965 no
C140 . C141 . 1.545(6) yes
C140 . C142 . 1.548(6) yes
C140 . H1401 . 0.982 no
C141 . H1411 . 0.973 no
C141 . H1412 . 0.966 no
C141 . H1413 . 0.967 no
C142 . H1423 . 0.967 no
C142 . H1422 . 0.970 no
C142 . H1421 . 0.965 no
C145 . C146 . 1.546(7) yes
C145 . C147 . 1.545(7) yes
C145 . H1451 . 0.983 no
C146 . H1463 . 0.963 no
C146 . H1462 . 0.964 no
C146 . H1461 . 0.963 no
C147 . H1471 . 0.966 no
C147 . H1472 . 0.965 no
C147 . H1473 . 0.963 no
C150 . C151 . 1.547(7) yes
C150 . C152 . 1.545(7) yes
C150 . H1501 . 0.978 no
C151 . H1513 . 1.000 no
C151 . H1512 . 1.002 no
C151 . H1511 . 1.001 no
C152 . H1523 . 0.961 no
C152 . H1522 . 0.960 no
C152 . H1521 . 0.960 no
C155 . C156 . 1.558(6) yes
C155 . C157 . 1.537(6) yes
C155 . H1551 . 0.978 no
C156 . H1561 . 0.959 no
C156 . H1562 . 0.959 no
C156 . H1563 . 0.961 no
C157 . H1573 . 0.962 no
C157 . H1572 . 0.962 no
C157 . H1571 . 0.962 no

loop_
_geom_hbond_atom_site_label_D
_geom_hbond_site_symmetry_D
_geom_hbond_atom_site_label_H
_geom_hbond_site_symmetry_H
_geom_hbond_atom_site_label_A
_geom_hbond_site_symmetry_A
_geom_hbond_angle_DHA
_geom_hbond_distance_DH
_geom_hbond_distance_HA
_geom_hbond_distance_DA
_geom_hbond_publ_flag
C115 . H1101 . C69 . 126 1.16 2.57 3.378(16) yes
C152 . H1521 . C26 . 157 0.96 2.56 3.464(16) yes

loop_
_platon_squeeze_void_nr
_platon_squeeze_void_average_x
_platon_squeeze_void_average_y
_platon_squeeze_void_average_z
_platon_squeeze_void_volume
_platon_squeeze_void_count_electrons
_platon_squeeze_void_content
1 0.765 0.224 0.141 234 38 ' '
2 0.235 -0.276 0.359 234 38 ' '
3 0.765 0.276 0.641 234 38 ' '
4 0.234 -0.224 0.859 234 37 ' '
5 0.731 0.075 0.837 9 1 ' '
6 0.731 0.425 0.337 9 1 ' '
7 0.269 0.575 0.663 9 1 ' '
8 0.269 0.925 0.163 9 1 ' '
